data_1501461
loop_
_publ_author_name
'Krzton-Maziopa, A.'
'Shermadini, Z.'
'Pomjakushina, E.'
'Pomjakushina, V.'
'Bendele, M.'
'Amato, A.'
'Khasanov, R.'
'Luetkens, H.'
'Conder, K.'

_publ_section_title
;
 Synthesis and crystal growth of Cs0.8(FeSe0.98)2: a new iron-based
 superconductor with Tc=27K
;
_journal_name_full
;
Journal of Physics: Condensed Matter
;
_journal_page_first 1
_journal_page_last 4
_journal_volume 23
_journal_year 2011
_chemical_formula_structural 'K0.8 (FeSe0.98)2'
_chemical_formula_sum 'Fe2 K0.8 Se1.96'
_space_group_IT_number 139
_symmetry_cell_setting tetragonal
_symmetry_space_group_name_Hall '-I 4 2'
_symmetry_space_group_name_H-M 'I 4/m m m'
_cell_angle_alpha 90
_cell_angle_beta 90
_cell_angle_gamma 90
_cell_formula_units_Z 2
_cell_length_a 3.9092
_cell_length_b 3.9092
_cell_length_c 14.1353
_cell_volume 216.013
_refine_ls_R_factor_all 0.051
_cod_data_source_file K0.8FeSe0.982.cif
_cod_data_source_block chateigner1
_cod_original_formula_sum 'K0.8 Fe2 Se1.96'
_cod_database_code 1501461

loop_
_symmetry_equiv_pos_as_xyz
x,y,z
-x,-y,z
-x,y,z
x,-y,z
-y,x,z
y,-x,z
y,x,z
-y,-x,z
-x,-y,-z
x,y,-z
x,-y,-z
-x,y,-z
y,-x,-z
-y,x,-z
-y,-x,-z
y,x,-z
1/2+x,1/2+y,1/2+z
1/2-x,1/2-y,1/2+z
1/2-x,1/2+y,1/2+z
1/2+x,1/2-y,1/2+z
1/2-y,1/2+x,1/2+z
1/2+y,1/2-x,1/2+z
1/2+y,1/2+x,1/2+z
1/2-y,1/2-x,1/2+z
1/2-x,1/2-y,1/2-z
1/2+x,1/2+y,1/2-z
1/2+x,1/2-y,1/2-z
1/2-x,1/2+y,1/2-z
1/2+y,1/2-x,1/2-z
1/2-y,1/2+x,1/2-z
1/2-y,1/2-x,1/2-z
1/2+y,1/2+x,1/2-z

loop_
_atom_site_label
_atom_site_type_symbol
_atom_site_symmetry_multiplicity
_atom_site_Wyckoff_symbol
_atom_site_fract_x
_atom_site_fract_y
_atom_site_fract_z
_atom_site_occupancy
_atom_site_attached_hydrogens
_atom_site_calc_flag
Fe1 Fe2+ 4 d 0. 0.5 0.25 1. 0 d
Se1 Se2- 4 e 0. 0. 0.3503 1. 0 d
K1 K+ 2 a 0. 0. 0. 0.792 0 d

loop_
_atom_type_symbol
_atom_type_oxidation_number
Fe2+ 2.000
Se2- -2.000
K+ 1.000

loop_
_cod_related_entry_id
_cod_related_entry_database
_cod_related_entry_code
1 MPOD 1000195
